data_7235204
loop_
_publ_author_name
'Dort\'ez, Silvia'
'Fern\'andez-Palacio, Francisco'
'Dami\'an, Jes\'us'
'Gaiteiro, Carlos'
'Ramos, Javier'
'G\'omez-Sal, Pilar'
'Mosquera, Marta E. G.'

_publ_section_title
;
 Halogen bonding (HaB) in E--I&#x22EF;X--M systems: influence of the
 halogen donor on the HaB nature
;
_journal_issue 5
_journal_name_full CrystEngComm
_journal_page_first 870
_journal_page_last 877
_journal_paper_doi 10.1039/C9CE01449G
_journal_volume 22
_journal_year 2020
_chemical_compound_source 'synthesis as described'
_chemical_formula_moiety 'C20 H36 I2 N4 Ru1'
_chemical_formula_sum 'C20 H36 I2 N4 Ru'
_chemical_formula_weight 687.4
_space_group_IT_number 15
_space_group_name_Hall '-C 2yc'
_space_group_name_H-M_alt 'C 1 2/c 1'
_symmetry_cell_setting monoclinic
_symmetry_Int_Tables_number 15
_symmetry_space_group_name_Hall '-C 2yc'
_symmetry_space_group_name_H-M 'C 1 2/c 1'
_atom_sites_solution_hydrogens geom
_atom_sites_solution_primary direct
_atom_sites_solution_secondary difmap
_audit_conform_dict_location ftp://ftp.iucr.org/pub/cif_core.dic
_audit_conform_dict_name cif_core.dic
_audit_conform_dict_version 2.4
_audit_creation_date 2014-05-19T17:24:58-00:00
_audit_creation_method 'WinGX routine CIF_UPDATE'
_audit_update_record
;
2019-07-30 deposited with the CCDC.	2019-11-18 downloaded from the CCDC.
;
_cell_angle_alpha 90
_cell_angle_beta 115.397(6)
_cell_angle_gamma 90
_cell_formula_units_Z 4
_cell_length_a 17.0495(10)
_cell_length_b 9.9661(8)
_cell_length_c 18.6572(17)
_cell_measurement_reflns_used 234
_cell_measurement_temperature 200(2)
_cell_measurement_theta_max 16.45
_cell_measurement_theta_min 3.43
_cell_measurement_wavelength 0.71073
_cell_volume 2863.8(4)
_computing_cell_refinement 'Dirax/lsq (Duisenberg & Schreurs, 1989-2000)'
_computing_data_collection 'Collect (Bruker AXS BV, 1997-2004)'
_computing_data_reduction 'EvalCCD (Duisenberg & Schreurs 1990-2000)'
_computing_molecular_graphics 'Ortep-3 for Windows (Farrugia, 1997)'
_computing_publication_material 'WinGX publication routines (Farrugia, 1999)'
_computing_structure_refinement 'SHELXL-97 (Sheldrick, 2008)'
_diffrn_ambient_temperature 200(2)
_diffrn_detector 'CCD plate'
_diffrn_detector_area_resol_mean 9
_diffrn_measured_fraction_theta_full 0.991
_diffrn_measured_fraction_theta_max 0.991
_diffrn_measurement_device '95mm CCD camera on \k-goniostat'
_diffrn_measurement_device_type KappaCCD
_diffrn_measurement_method 'CCD rotation images, thick slices'
_diffrn_orient_matrix_type X=UH
_diffrn_orient_matrix_UB_11 0.01
_diffrn_orient_matrix_UB_12 0
_diffrn_orient_matrix_UB_13 0
_diffrn_orient_matrix_UB_21 0
_diffrn_orient_matrix_UB_22 0.01
_diffrn_orient_matrix_UB_23 0
_diffrn_orient_matrix_UB_31 0
_diffrn_orient_matrix_UB_32 0
_diffrn_orient_matrix_UB_33 0.01
_diffrn_radiation_monochromator graphite
_diffrn_radiation_probe x-ray
_diffrn_radiation_type MoK\a
_diffrn_radiation_wavelength 0.71073
_diffrn_reflns_av_R_equivalents 0.0505
_diffrn_reflns_av_unetI/netI 0.0588
_diffrn_reflns_limit_h_max 22
_diffrn_reflns_limit_h_min -21
_diffrn_reflns_limit_k_max 12
_diffrn_reflns_limit_k_min -12
_diffrn_reflns_limit_l_max 24
_diffrn_reflns_limit_l_min -24
_diffrn_reflns_number 10233
_diffrn_reflns_reduction_process
;
 Scaled and merged with Sortav
 R.H. Blessing, (1987) Cryst. Rev. 1, 3-58
 R.H. Blessing, (1989) J. Appl. Cryst. 22, 396-397
;
_diffrn_reflns_theta_full 27.52
_diffrn_reflns_theta_max 27.52
_diffrn_reflns_theta_min 3
_diffrn_source 'Enraf Nonius FR590'
_exptl_absorpt_coefficient_mu 2.714
_exptl_absorpt_correction_T_max 0.32
_exptl_absorpt_correction_T_min 0.268
_exptl_absorpt_correction_type multi-scan
_exptl_absorpt_process_details
;
 R.H. Blessing, Acta Cryst. (1995), A51, 33-38
;
_exptl_crystal_colour yellow
_exptl_crystal_density_diffrn 1.594
_exptl_crystal_density_method 'not measured'
_exptl_crystal_description prism
_exptl_crystal_F_000 1336
_exptl_crystal_size_max 0.35
_exptl_crystal_size_mid 0.32
_exptl_crystal_size_min 0.2
_refine_diff_density_max 0.845
_refine_diff_density_min -1.02
_refine_diff_density_rms 0.111
_refine_ls_extinction_method none
_refine_ls_goodness_of_fit_ref 0.874
_refine_ls_hydrogen_treatment constr
_refine_ls_matrix_type full
_refine_ls_number_parameters 124
_refine_ls_number_reflns 3269
_refine_ls_number_restraints 0
_refine_ls_restrained_S_all 0.874
_refine_ls_R_factor_all 0.0755
_refine_ls_R_factor_gt 0.0398
_refine_ls_shift/su_max 0.026
_refine_ls_shift/su_mean 0.005
_refine_ls_structure_factor_coef Fsqd
_refine_ls_weighting_details 'calc w=1/[\s^2^(Fo^2^)+(0.0422P)^2^+15.9921P] where P=(Fo^2^+2Fc^2^)/3'
_refine_ls_weighting_scheme calc
_refine_ls_wR_factor_gt 0.0884
_refine_ls_wR_factor_ref 0.1056
_reflns_number_gt 2144
_reflns_number_total 3269
_reflns_threshold_expression >2\s(I)
_cod_data_source_file c9ce01449g13.cif
_cod_data_source_block 3a
_cod_depositor_comments
;Adding full bibliography for 7235204--7235206.cif.

 Adding full bibliography for 7235204--7235206.cif.
;
_cod_original_sg_symbol_H-M 'C 2/c'
_cod_database_code 7235204

loop_
_symmetry_equiv_pos_as_xyz
'x, y, z'
'-x, y, -z+1/2'
'x+1/2, y+1/2, z'
'-x+1/2, y+1/2, -z+1/2'
'-x, -y, -z'
'x, -y, z-1/2'
'-x+1/2, -y+1/2, -z'
'x+1/2, -y+1/2, z-1/2'

loop_
_atom_site_label
_atom_site_type_symbol
_atom_site_fract_x
_atom_site_fract_y
_atom_site_fract_z
_atom_site_U_iso_or_equiv
_atom_site_adp_type
_atom_site_occupancy
_atom_site_symmetry_multiplicity
_atom_site_calc_flag
_atom_site_refinement_flags
Ru Ru 1 1 0 0.04594(17) Uani 1 2 d S
I1 I 1.13879(3) 0.84797(4) 0.01520(2) 0.06714(16) Uani 1 1 d .
N1 N 0.9308(3) 0.7505(4) 0.0576(2) 0.0550(11) Uani 1 1 d .
N2 N 1.1049(3) 1.0982(4) 0.1750(2) 0.0551(11) Uani 1 1 d .
C1 C 0.9551(4) 0.8440(5) 0.0377(3) 0.0511(13) Uani 1 1 d .
C2 C 1.0661(3) 1.0626(5) 0.1113(3) 0.0513(13) Uani 1 1 d .
C11 C 0.9049(3) 0.6221(5) 0.0754(3) 0.0503(12) Uani 1 1 d .
C12 C 0.9826(5) 0.5323(7) 0.1132(5) 0.089(2) Uani 1 1 d .
H12A H 1.009 0.5196 0.0774 0.133 Uiso 1 1 calc R
H12B H 0.9648 0.4471 0.1252 0.133 Uiso 1 1 calc R
H12C H 1.0238 0.5729 0.1613 0.133 Uiso 1 1 calc R
C13 C 0.8409(5) 0.5625(6) -0.0050(4) 0.085(2) Uani 1 1 d .
H13A H 0.7912 0.6201 -0.0286 0.128 Uiso 1 1 calc R
H13B H 0.8227 0.4751 0.0034 0.128 Uiso 1 1 calc R
H13C H 0.8691 0.5555 -0.0397 0.128 Uiso 1 1 calc R
C14 C 0.8587(6) 0.6442(7) 0.1277(6) 0.104(3) Uani 1 1 d .
H14A H 0.8092 0.701 0.1008 0.156 Uiso 1 1 calc R
H14B H 0.8976 0.6863 0.1763 0.156 Uiso 1 1 calc R
H14C H 0.84 0.5594 0.1393 0.156 Uiso 1 1 calc R
C21 C 1.1604(3) 1.1379(5) 0.2558(3) 0.0500(12) Uani 1 1 d .
C22 C 1.1465(6) 1.0330(10) 0.3082(4) 0.117(3) Uani 1 1 d .
H22A H 1.1647 0.9468 0.298 0.175 Uiso 1 1 calc R
H22B H 1.086 1.0295 0.2969 0.175 Uiso 1 1 calc R
H22C H 1.1798 1.0563 0.363 0.175 Uiso 1 1 calc R
C23 C 1.1320(5) 1.2706(8) 0.2719(5) 0.105(3) Uani 1 1 d .
H23A H 1.0729 1.2648 0.2647 0.157 Uiso 1 1 calc R
H23B H 1.1364 1.3359 0.236 0.157 Uiso 1 1 calc R
H23C H 1.1684 1.2968 0.3256 0.157 Uiso 1 1 calc R
C24 C 1.2518(4) 1.1373(10) 0.2659(5) 0.114(3) Uani 1 1 d .
H24A H 1.2664 1.0494 0.2546 0.171 Uiso 1 1 calc R
H24B H 1.2898 1.1613 0.3195 0.171 Uiso 1 1 calc R
H24C H 1.2581 1.201 0.2301 0.171 Uiso 1 1 calc R

loop_
_atom_site_aniso_label
_atom_site_aniso_U_11
_atom_site_aniso_U_22
_atom_site_aniso_U_33
_atom_site_aniso_U_23
_atom_site_aniso_U_13
_atom_site_aniso_U_12
Ru 0.0622(4) 0.0381(3) 0.0254(2) 0.0027(2) 0.0073(2) -0.0217(3)
I1 0.0752(3) 0.0637(3) 0.0541(2) 0.00933(17) 0.01972(19) -0.00477(19)
N1 0.069(3) 0.047(2) 0.043(2) 0.0067(18) 0.018(2) -0.020(2)
N2 0.071(3) 0.053(2) 0.029(2) -0.0036(18) 0.0097(19) -0.019(2)
C1 0.069(3) 0.043(3) 0.029(2) 0.0009(19) 0.009(2) -0.019(2)
C2 0.070(3) 0.040(3) 0.037(3) 0.005(2) 0.016(2) -0.020(2)
C11 0.059(3) 0.032(2) 0.064(3) 0.010(2) 0.029(3) -0.006(2)
C12 0.079(4) 0.078(5) 0.104(5) 0.026(4) 0.034(4) 0.019(4)
C13 0.086(5) 0.054(4) 0.093(5) -0.008(3) 0.015(4) -0.024(3)
C14 0.143(7) 0.075(5) 0.144(8) 0.031(5) 0.110(7) 0.016(5)
C21 0.049(3) 0.062(3) 0.027(2) -0.010(2) 0.005(2) 0.007(2)
C22 0.152(8) 0.142(8) 0.050(4) 0.020(4) 0.037(4) 0.016(6)
C23 0.076(5) 0.093(5) 0.095(5) -0.047(4) -0.010(4) 0.024(4)
C24 0.056(4) 0.185(10) 0.091(5) -0.066(6) 0.021(4) -0.006(5)

loop_
_atom_type_symbol
_atom_type_description
_atom_type_scat_dispersion_real
_atom_type_scat_dispersion_imag
_atom_type_scat_source
C C 0.0033 0.0016 'International Tables Vol C Tables 4.2.6.8 and 6.1.1.4'
H H 0 0 'International Tables Vol C Tables 4.2.6.8 and 6.1.1.4'
I I -0.4742 1.8119 'International Tables Vol C Tables 4.2.6.8 and 6.1.1.4'
N N 0.0061 0.0033 'International Tables Vol C Tables 4.2.6.8 and 6.1.1.4'
Ru Ru -1.2594 0.8363 'International Tables Vol C Tables 4.2.6.8 and 6.1.1.4'

loop_
_exptl_crystal_face_index_h
_exptl_crystal_face_index_k
_exptl_crystal_face_index_l
_exptl_crystal_face_perp_dist
-5 1 2 0.084
7 -1 -8 0.143
2 -1 7 0.16
2 1 -19 0.134
-6 0 1 0.094
7 4 -3 0.113
2 -4 1 0.131
10 1 -2 0.138
-4 -3 2 0.117

loop_
_geom_angle_atom_site_label_1
_geom_angle_atom_site_label_2
_geom_angle_atom_site_label_3
_geom_angle
_geom_angle_site_symmetry_1
_geom_angle_site_symmetry_3
C2 Ru C2 180.00(18) 5_775 .
C2 Ru C1 90.42(18) 5_775 5_775
C2 Ru C1 89.58(18) . 5_775
C2 Ru C1 89.58(18) 5_775 .
C2 Ru C1 90.42(18) . .
C1 Ru C1 180.0(2) 5_775 .
C2 Ru I1 90.69(17) 5_775 .
C2 Ru I1 89.31(17) . .
C1 Ru I1 91.30(17) 5_775 .
C1 Ru I1 88.70(17) . .
C2 Ru I1 89.31(17) 5_775 5_775
C2 Ru I1 90.69(17) . 5_775
C1 Ru I1 88.70(17) 5_775 5_775
C1 Ru I1 91.30(17) . 5_775
I1 Ru I1 180.000(17) . 5_775
C1 N1 C11 171.5(5) . .
C2 N2 C21 175.3(6) . .
N1 C1 Ru 176.9(5) . .
N2 C2 Ru 179.1(5) . .
N1 C11 C12 110.0(5) . .
N1 C11 C14 108.4(5) . .
C12 C11 C14 112.5(6) . .
N1 C11 C13 106.0(4) . .
C12 C11 C13 109.9(5) . .
C14 C11 C13 109.7(6) . .
N2 C21 C23 109.3(4) . .
N2 C21 C24 108.2(5) . .
C23 C21 C24 113.2(6) . .
N2 C21 C22 105.6(5) . .
C23 C21 C22 109.1(7) . .
C24 C21 C22 111.2(6) . .

loop_
_geom_bond_atom_site_label_1
_geom_bond_atom_site_label_2
_geom_bond_distance
_geom_bond_site_symmetry_2
Ru C2 1.991(5) 5_775
Ru C2 1.991(5) .
Ru C1 1.990(5) 5_775
Ru C1 1.990(5) .
Ru I1 2.7203(5) .
Ru I1 2.7203(5) 5_775
N1 C1 1.145(6) .
N1 C11 1.438(6) .
N2 C2 1.141(6) .
N2 C21 1.449(6) .
C11 C12 1.501(8) .
C11 C14 1.511(9) .
C11 C13 1.545(8) .
C21 C23 1.483(8) .
C21 C24 1.486(9) .
C21 C22 1.519(10) .
